data_1549449
loop_
_publ_author_name
'Acu\~na-Cueva, Esther R.'
'Faure, Ren\'e'
'Jim\'enez-Pulido, Sonia B.'
'Moreno-Carretero, Miguel N.'
'Pe\~na-Ruiz, Tom\'as'

_publ_section_title
;
 Study of the chelating capacity of nucleobase analogs with biological
 interest: XRD structural study and ab initio molecular orbital
 calculations on 1-methyl and 1,6,7-trimethyllumazine
;
_journal_issue 1-3
_journal_name_full 'Journal of Molecular Structure'
_journal_page_first 65
_journal_paper_doi 10.1016/j.molstruc.2004.03.022
_journal_volume 697
_journal_year 2004
_chemical_formula_sum 'C9 H10 N4 O2'
_chemical_formula_weight 206.21
_chemical_name_systematic
; 
 ? 
;
_space_group_IT_number 5
_symmetry_cell_setting monoclinic
_symmetry_space_group_name_Hall 'C 2y'
_symmetry_space_group_name_H-M 'C 1 2 1'
_atom_sites_solution_hydrogens geom
_atom_sites_solution_primary direct
_atom_sites_solution_secondary difmap
_audit_creation_method SHELXL
_cell_angle_alpha 90.00
_cell_angle_beta 125.1500(13)
_cell_angle_gamma 90.00
_cell_formula_units_Z 4
_cell_length_a 16.1360(4)
_cell_length_b 6.5850(2)
_cell_length_c 10.5380(4)
_cell_measurement_reflns_used 1433
_cell_measurement_temperature 173(2)
_cell_measurement_theta_max 32.032
_cell_measurement_theta_min 0.998
_cell_volume 915.54(5)
_computing_cell_refinement kappaCCD
_computing_data_collection KappaCCD
_computing_data_reduction KappaCCD
_computing_structure_refinement 'SHELXTL v5.1 IRIX'
_computing_structure_solution 'SHELXTL v5.1 IRIX'
_diffrn_ambient_temperature 173(2)
_diffrn_measurement_device KappaCCD
_diffrn_radiation_monochromator graphite
_diffrn_radiation_source 'fine-focus sealed tube'
_diffrn_radiation_type MoK\a
_diffrn_radiation_wavelength 0.71070
_diffrn_reflns_av_R_equivalents 0.0000
_diffrn_reflns_av_sigmaI/netI 0.0534
_diffrn_reflns_limit_h_max 24
_diffrn_reflns_limit_h_min 0
_diffrn_reflns_limit_k_max 9
_diffrn_reflns_limit_k_min -8
_diffrn_reflns_limit_l_max 12
_diffrn_reflns_limit_l_min -15
_diffrn_reflns_number 2773
_diffrn_reflns_theta_max 32.02
_diffrn_reflns_theta_min 2.59
_exptl_absorpt_coefficient_mu 0.111
_exptl_crystal_density_diffrn 1.496
_exptl_crystal_F_000 432
_exptl_crystal_size_max 1.50
_exptl_crystal_size_mid 0.30
_exptl_crystal_size_min 0.08
_refine_diff_density_max 0.503
_refine_diff_density_min -0.304
_refine_diff_density_rms 0.064
_refine_ls_abs_structure_details 'Flack H D (1983), Acta Cryst. A39, 876-881'
_refine_ls_abs_structure_Flack 4.13(432)
_refine_ls_extinction_method none
_refine_ls_goodness_of_fit_all 1.038
_refine_ls_goodness_of_fit_obs 1.079
_refine_ls_hydrogen_treatment xyz
_refine_ls_matrix_type full
_refine_ls_number_parameters 165
_refine_ls_number_reflns 2771
_refine_ls_number_restraints 0
_refine_ls_restrained_S_all 1.052
_refine_ls_restrained_S_obs 1.079
_refine_ls_R_factor_all 0.0925
_refine_ls_R_factor_obs 0.0547
_refine_ls_shift/esd_max 1.947
_refine_ls_shift/esd_mean 0.353
_refine_ls_structure_factor_coef Fsqd
_refine_ls_weighting_details 'w=1/[\s^2^(Fo^2^)+(0.1067P)^2^+0.0551P] where P=(Fo^2^+2Fc^2^)/3'
_refine_ls_weighting_scheme calc
_refine_ls_wR_factor_all 0.1793
_refine_ls_wR_factor_obs 0.1464
_reflns_number_observed 1800
_reflns_number_total 2773
_reflns_observed_criterion '>4 sigma(I)'
_cod_data_source_file mlmd.cif
_cod_data_source_block shelxl
_cod_depositor_comments
;
The following automatic conversions were performed:

'_symmetry_cell_setting' value 'Monoclinic' changed to 'monoclinic'
according to the built-in table from CIF Core dictionary named
'cif_core.dic' version 2.4.1 from 2010-06-29.

'_refine_ls_weighting_scheme' value 'calc
w=1/[\s^2^(Fo^2^)+(0.1067P)^2^+0.0551P] where P=(Fo^2^+2Fc^2^)/3' was
changed to 'calc'. A new data item '_refine_ls_weighting_details' was
created with the value set to
'w=1/[\s^2^(Fo^2^)+(0.1067P)^2^+0.0551P] where P=(Fo^2^+2Fc^2^)/3'.

Automatic conversion script
Id: cif_fix_values 5642 2017-10-24 12:04:52Z antanas 
;
_cod_original_sg_symbol_H-M 'C 2'
_cod_database_code 1549449

loop_
_symmetry_equiv_pos_as_xyz
'x, y, z'
'-x, y, -z'
'x+1/2, y+1/2, z'
'-x+1/2, y+1/2, -z'

loop_
_atom_site_aniso_label
_atom_site_aniso_U_11
_atom_site_aniso_U_22
_atom_site_aniso_U_33
_atom_site_aniso_U_23
_atom_site_aniso_U_13
_atom_site_aniso_U_12
N1 0.0173(5) 0.0332(8) 0.0141(6) -0.003(3) 0.0088(4) -0.002(2)
C1 0.0206(6) 0.0482(13) 0.0188(7) 0.000(4) 0.0082(6) -0.004(3)
C2 0.0236(6) 0.0277(8) 0.0181(6) -0.001(3) 0.0129(5) 0.000(3)
O2 0.0306(5) 0.0493(9) 0.0175(5) -0.002(3) 0.0152(4) 0.000(2)
N3 0.0215(5) 0.0351(8) 0.0179(6) -0.001(3) 0.0139(5) 0.002(3)
C4 0.0212(6) 0.0304(9) 0.0198(7) 0.000(3) 0.0135(5) 0.000(3)
O4 0.0206(5) 0.0635(9) 0.0229(6) 0.000(3) 0.0142(4) 0.003(2)
C4A 0.0201(6) 0.0250(8) 0.0152(6) 0.002(3) 0.0110(5) 0.004(2)
N5 0.0195(5) 0.0309(8) 0.0171(6) 0.002(3) 0.0116(4) 0.001(3)
C6 0.0215(6) 0.0269(9) 0.0189(7) 0.004(3) 0.0133(5) 0.000(3)
C61 0.0256(7) 0.0546(15) 0.0153(7) -0.004(4) 0.0121(6) -0.002(4)
C7 0.0226(6) 0.0277(9) 0.0201(7) -0.001(3) 0.0149(6) -0.005(3)
C71 0.0241(7) 0.0559(14) 0.0258(8) 0.003(4) 0.0182(6) -0.003(4)
N8 0.0189(5) 0.0305(8) 0.0182(6) 0.006(3) 0.0120(4) 0.002(3)
C8A 0.0192(6) 0.0214(8) 0.0175(6) -0.004(3) 0.0113(5) -0.002(2)

loop_
_atom_site_label
_atom_site_type_symbol
_atom_site_fract_x
_atom_site_fract_y
_atom_site_fract_z
_atom_site_U_iso_or_equiv
_atom_site_thermal_displace_type
_atom_site_occupancy
_atom_site_calc_flag
_atom_site_refinement_flags
_atom_site_disorder_group
N1 N 0.30975(8) 0.0614(12) 0.66058(14) 0.0217(3) Uani 1 d . .
C1 C 0.41985(11) 0.0595(18) 0.7801(2) 0.0310(4) Uani 1 d . .
H1A H 0.4462(24) 0.1962(54) 0.7865(40) 0.047 Uiso 1 d . .
H1B H 0.4591(22) -0.0198(52) 0.7550(35) 0.047 Uiso 1 d . .
H1C H 0.4341(19) 0.1251(45) 0.8739(34) 0.047 Uiso 1 d . .
C2 C 0.24611(10) 0.0576(14) 0.7094(2) 0.0226(3) Uani 1 d . .
O2 O 0.27735(8) 0.0620 0.84517(13) 0.0317(3) Uani 1 d . .
N3 N 0.14286(8) 0.0600(12) 0.59273(14) 0.0234(3) Uani 1 d . .
H3 H 0.1016(14) 0.0304(44) 0.6263(22) 0.028 Uiso 1 d . .
C4 C 0.09692(10) 0.0610(15) 0.4357(2) 0.0228(3) Uani 1 d . .
O4 O 0.00408(7) 0.0572(15) 0.34329(13) 0.0347(4) Uani 1 d . .
C4A C 0.16704(10) 0.0570(15) 0.3902(2) 0.0196(3) Uani 1 d . .
N5 N 0.12872(8) 0.0579(16) 0.23808(14) 0.0219(3) Uani 1 d . .
C6 C 0.19355(10) 0.0606(14) 0.1985(2) 0.0215(3) Uani 1 d . .
C61 C 0.15079(12) 0.0616(20) 0.0298(2) 0.0317(5) Uani 1 d . .
H61A H 0.0745(16) 0.0843(71) -0.0309(27) 0.047 Uiso 1 d . .
H61B H 0.1628(25) -0.0820(60) 0.0006(45) 0.047 Uiso 1 d . .
H61C H 0.1821(25) 0.1590(56) 0.0011(47) 0.047 Uiso 1 d . .
C7 C 0.29949(10) 0.0589(15) 0.3151(2) 0.0220(4) Uani 1 d . .
C71 C 0.37317(12) 0.0597(20) 0.2719(2) 0.0331(4) Uani 1 d . .
H71A H 0.4412(18) 0.0975(55) 0.3591(30) 0.050 Uiso 1 d . .
H71B H 0.3727(23) 0.2000(62) 0.2344(41) 0.050 Uiso 1 d . .
H71C H 0.3582(23) -0.0296(55) 0.1894(39) 0.050 Uiso 1 d . .
N8 N 0.33764(8) 0.0592(13) 0.46639(14) 0.0218(3) Uani 1 d . .
C8A C 0.27128(9) 0.0578(17) 0.5044(2) 0.0189(3) Uani 1 d . .

loop_
_atom_type_symbol
_atom_type_description
_atom_type_scat_dispersion_real
_atom_type_scat_dispersion_imag
_atom_type_scat_source
C C 0.0033 0.0016 'International Tables Vol C Tables 4.2.6.8 and 6.1.1.4'
H H 0.0000 0.0000 'International Tables Vol C Tables 4.2.6.8 and 6.1.1.4'
N N 0.0061 0.0033 'International Tables Vol C Tables 4.2.6.8 and 6.1.1.4'
O O 0.0106 0.0060 'International Tables Vol C Tables 4.2.6.8 and 6.1.1.4'

loop_
_geom_angle_atom_site_label_1
_geom_angle_atom_site_label_2
_geom_angle_atom_site_label_3
_geom_angle
_geom_angle_site_symmetry_1
_geom_angle_site_symmetry_3
C8A N1 C2 121.24(11) . .
C8A N1 C1 120.75(12) . .
C2 N1 C1 117.95(13) . .
N1 C1 H1A 108.2(19) . .
N1 C1 H1B 115.3(18) . .
H1A C1 H1B 100.9(28) . .
N1 C1 H1C 109.1(15) . .
H1A C1 H1C 71.6(24) . .
H1B C1 H1C 134.9(24) . .
O2 C2 N3 121.04(14) . .
O2 C2 N1 122.86(13) . .
N3 C2 N1 116.00(13) . .
C4 N3 C2 127.48(12) . .
C4 N3 H3 116.7(12) . .
C2 N3 H3 114.5(12) . .
O4 C4 N3 121.47(13) . .
O4 C4 C4A 124.01(13) . .
N3 C4 C4A 114.45(12) . .
N5 C4A C8A 121.80(13) . .
N5 C4A C4 118.65(12) . .
C8A C4A C4 119.53(13) . .
C6 N5 C4A 117.93(12) . .
N5 C6 C7 120.08(13) . .
N5 C6 C61 117.77(12) . .
C7 C6 C61 122.14(13) . .
C6 C61 H61A 108.1(13) . .
C6 C61 H61B 108.0(22) . .
H61A C61 H61B 108.0(32) . .
C6 C61 H61C 114.2(24) . .
H61A C61 H61C 111.5(30) . .
H61B C61 H61C 106.8(23) . .
N8 C7 C6 121.99(13) . .
N8 C7 C71 117.43(13) . .
C6 C7 C71 120.58(14) . .
C7 C71 H71A 112.0(14) . .
C7 C71 H71B 107.2(20) . .
H71A C71 H71B 83.4(26) . .
C7 C71 H71C 116.4(20) . .
H71A C71 H71C 124.8(25) . .
H71B C71 H71C 105.4(28) . .
C7 N8 C8A 117.20(11) . .
N8 C8A N1 117.77(11) . .
N8 C8A C4A 120.99(13) . .
N1 C8A C4A 121.23(12) . .

loop_
_geom_bond_atom_site_label_1
_geom_bond_atom_site_label_2
_geom_bond_distance
_geom_bond_site_symmetry_2
N1 C8A 1.385(2) .
N1 C2 1.388(2) .
N1 C1 1.472(2) .
C1 H1A 0.98(4) .
C1 H1B 0.97(3) .
C1 H1C 0.98(3) .
C2 O2 1.213(2) .
C2 N3 1.389(2) .
N3 C4 1.369(2) .
N3 H3 0.94(2) .
C4 O4 1.230(2) .
C4 C4A 1.462(2) .
C4A N5 1.345(2) .
C4A C8A 1.395(2) .
N5 C6 1.331(2) .
C6 C7 1.419(2) .
C6 C61 1.491(2) .
C61 H61A 1.02(2) .
C61 H61B 1.05(4) .
C61 H61C 0.97(4) .
C7 N8 1.339(2) .
C7 C71 1.497(2) .
C71 H71A 0.97(3) .
C71 H71B 1.00(4) .
C71 H71C 0.96(4) .
N8 C8A 1.342(2) .

loop_
_geom_torsion_atom_site_label_1
_geom_torsion_atom_site_label_2
_geom_torsion_atom_site_label_3
_geom_torsion_atom_site_label_4
_geom_torsion
_geom_torsion_site_symmetry_1
_geom_torsion_site_symmetry_2
_geom_torsion_site_symmetry_3
_geom_torsion_site_symmetry_4
C8A N1 C2 O2 -179.5(6) . . . .
C1 N1 C2 O2 3.4(13) . . . .
C8A N1 C2 N3 -3.0(12) . . . .
C1 N1 C2 N3 179.9(8) . . . .
O2 C2 N3 C4 178.2(7) . . . .
N1 C2 N3 C4 1.6(13) . . . .
C2 N3 C4 O4 177.9(8) . . . .
C2 N3 C4 C4A 0.7(12) . . . .
O4 C4 C4A N5 3.0(12) . . . .
N3 C4 C4A N5 -179.9(7) . . . .
O4 C4 C4A C8A -178.7(9) . . . .
N3 C4 C4A C8A -1.6(11) . . . .
C8A C4A N5 C6 -0.3(12) . . . .
C4 C4A N5 C6 177.9(7) . . . .
C4A N5 C6 C7 1.1(11) . . . .
C4A N5 C6 C61 180.0(7) . . . .
N5 C6 C7 N8 -1.6(11) . . . .
C61 C6 C7 N8 179.6(9) . . . .
N5 C6 C7 C71 179.3(10) . . . .
C61 C6 C7 C71 0.5(13) . . . .
C6 C7 N8 C8A 1.1(12) . . . .
C71 C7 N8 C8A -179.8(7) . . . .
C7 N8 C8A N1 -179.0(7) . . . .
C7 N8 C8A C4A -0.3(13) . . . .
C2 N1 C8A N8 -179.2(6) . . . .
C1 N1 C8A N8 -2.1(13) . . . .
C2 N1 C8A C4A 2.1(14) . . . .
C1 N1 C8A C4A 179.2(8) . . . .
N5 C4A C8A N8 -0.1(13) . . . .
C4 C4A C8A N8 -178.3(6) . . . .
N5 C4A C8A N1 178.6(6) . . . .
C4 C4A C8A N1 0.3(13) . . . .
